data_7222501
loop_
_publ_author_name
'Liu, X.-H.'
'Dronskowski, R.'

_publ_section_title
;
 Mercury cyanamide/carbodiimide networks: synthesis and crystal structures
 of Hg2 (N C N) Cl2 and Hg3 (N C N)2 Cl2
;
_journal_name_full
;
Zeitschrift fuer Naturforschung, Teil B. Anorganische Chemie, Organische 
Chemie (42,1987-)
;
_journal_page_first 1108
_journal_page_last 1114
_journal_volume 57
_journal_year 2002
_chemical_formula_sum 'C2 Cl2 Hg3 N4'
_chemical_name_systematic 'Hg3 (N C N)2 Cl2'
_space_group_IT_number 29
_symmetry_space_group_name_Hall 'P 2c -2ac'
_symmetry_space_group_name_H-M 'P c a 21'
_cell_angle_alpha 90
_cell_angle_beta 90
_cell_angle_gamma 90
_cell_formula_units_Z 4
_cell_length_a 7.0195
_cell_length_b 10.785
_cell_length_c 10.503
_cell_volume 795.133
_citation_journal_id_ASTM ZNBSEN
_cod_data_source_file Liu_ZNBSEN_2002_722.cif
_cod_data_source_block C2Cl2Hg3N4
_cod_original_cell_volume 795.1328
_cod_database_code 7222501

loop_
_symmetry_equiv_pos_as_xyz
x,y,z
-x,-y,z+1/2
-x+1/2,y,z+1/2
x+1/2,-y,z

loop_
_atom_site_label
_atom_site_type_symbol
_atom_site_fract_x
_atom_site_fract_y
_atom_site_fract_z
_atom_site_occupancy
_atom_site_U_iso_or_equiv
Cl1 Cl-1 0.0697 0.2006 0.898 1 0.0
N1 N-3 0.1546 0.0171 0.6032 1 0.0
N3 N-3 0.1495 0.3849 0.1579 1 0.0
Hg1 Hg+2 0.70653 0.08577 0.95711 1 0.0
C2 C+4 0.159 0.4399 0.2601 1 0.0
N2 N-3 0.044 0.9056 0.7877 1 0.0
N4 N-3 0.182 0.4976 0.3569 1 0.0
Hg2 Hg+2 0.98652 0.44557 0.00562 1 0.0
C1 C+4 0.105 0.956 0.7022 1 0.0
Cl2 Cl-1 0.6336 0.2972 0.0809 1 0.0
Hg3 Hg+2 0.23031 0.2055 0.64448 1 0.0
